data_7038691
loop_
_publ_author_name
'Li, Yan'
'Blacque, Olivier'
'Fox, Thomas'
'Luber, Sandra'
'Polit, Walther'
'Winter, Rainer F.'
'Venkatesan, Koushik'
'Berke, Heinz'

_publ_section_title
;
 Electronic communication in phosphine substituted bridged dirhenium
 complexes - clarifying ambiguities raised by the redox non-innocence of
 the C4H2- and C4-bridges.
;
_journal_issue 13
_journal_name_full 'Dalton transactions (Cambridge, England : 2003)'
_journal_page_first 5783
_journal_page_last 5799
_journal_paper_doi 10.1039/c5dt04768d
_journal_volume 45
_journal_year 2016
_chemical_formula_moiety 'C38 H94 P8 Re2 Si2, 2(F6 P)'
_chemical_formula_sum 'C38 H94 F12 P10 Re2 Si2'
_chemical_formula_weight 1517.43
_space_group_IT_number 2
_symmetry_cell_setting triclinic
_symmetry_space_group_name_Hall '-P 1'
_symmetry_space_group_name_H-M 'P -1'
_atom_sites_solution_hydrogens geom
_atom_sites_solution_primary direct
_atom_sites_solution_secondary difmap
_audit_creation_method SHELXL-97
_audit_update_record
;
2015-08-05 deposited with the CCDC.
2016-02-18 downloaded from the CCDC.
;
_cell_angle_alpha 90.942(1)
_cell_angle_beta 108.673(1)
_cell_angle_gamma 91.938(1)
_cell_formula_units_Z 1
_cell_length_a 10.1955(2)
_cell_length_b 10.4458(1)
_cell_length_c 15.8038(3)
_cell_measurement_reflns_used 31690
_cell_measurement_temperature 183(2)
_cell_measurement_theta_max 34.4907
_cell_measurement_theta_min 2.3405
_cell_volume 1592.94(5)
_computing_cell_refinement
;
CrysAlisPro, version 1.171.33.34d
;
_computing_data_collection
;
CrysAlisPro, version 1.171.33.34d (Oxford Diffraction, 2009)
;
_computing_data_reduction
;
CrysAlisPro, version 1.171.33.34d
;
_computing_molecular_graphics
;
<i>ORTEP-3 for Windows</i> (Farrugia, 1997) and/or <i>Mercury</i> (Macrae et
al., 2006)
;
_computing_publication_material
; 
<i>WinGX</i> (Farrugia, 1999), <i>PLATON for Windows</i> (Spek, 2003) and
<i>publCIF</i> (Westrip, 2010)
;
_computing_structure_refinement ' SHELXL97 (Sheldrick, 2008)'
_computing_structure_solution ' SHELXS97 (Sheldrick, 2008) '
_diffrn_ambient_temperature 183(2)
_diffrn_detector_area_resol_mean 10.4498
_diffrn_measured_fraction_theta_full 1.000
_diffrn_measured_fraction_theta_max 1.000
_diffrn_measurement_device_type
; Oxford Diffraction (2007). Oxford Diffraction Ltd., 
Xcalibur CCD system
;
_diffrn_measurement_method 'omega scans'
_diffrn_radiation_monochromator graphite
_diffrn_radiation_source 'Enhance (Mo) X-ray Source'
_diffrn_radiation_type MoK\a
_diffrn_radiation_wavelength 0.71073
_diffrn_reflns_av_R_equivalents 0.0396
_diffrn_reflns_av_sigmaI/netI 0.0325
_diffrn_reflns_limit_h_max 15
_diffrn_reflns_limit_h_min -15
_diffrn_reflns_limit_k_max 15
_diffrn_reflns_limit_k_min -15
_diffrn_reflns_limit_l_max 23
_diffrn_reflns_limit_l_min -23
_diffrn_reflns_number 45347
_diffrn_reflns_theta_full 32.58
_diffrn_reflns_theta_max 32.58
_diffrn_reflns_theta_min 2.41
_diffrn_standards_decay_% 0
_diffrn_standards_interval_count 50
_diffrn_standards_interval_time 30
_diffrn_standards_number 2
_exptl_absorpt_coefficient_mu 4.145
_exptl_absorpt_correction_T_max 0.717
_exptl_absorpt_correction_T_min 0.308
_exptl_absorpt_correction_type analytical
_exptl_absorpt_process_details
;
CrysAlisPro, Version 1.171.33.34d (Oxford Diffraction, 2009)
Analytical numeric absorption correction using a multifaceted crystal
model based on expressions derived by R.C. Clark & J.S. Reid.
(Clark, R. C. & Reid, J. S. (1995). Acta Cryst. A51, 887-897)
;
_exptl_crystal_colour 'light brown'
_exptl_crystal_density_diffrn 1.582
_exptl_crystal_density_method 'not measured'
_exptl_crystal_description parallelepiped
_exptl_crystal_F_000 758
_exptl_crystal_recrystallization_method 'Re-crystallisation from solvent: '
_exptl_crystal_size_max 0.35
_exptl_crystal_size_mid 0.31
_exptl_crystal_size_min 0.11
_refine_diff_density_max 1.510
_refine_diff_density_min -1.090
_refine_diff_density_rms 0.100
_refine_ls_extinction_method none
_refine_ls_goodness_of_fit_ref 0.973
_refine_ls_hydrogen_treatment constr
_refine_ls_matrix_type full
_refine_ls_number_parameters 304
_refine_ls_number_reflns 11599
_refine_ls_number_restraints 0
_refine_ls_restrained_S_all 0.973
_refine_ls_R_factor_all 0.0257
_refine_ls_R_factor_gt 0.0215
_refine_ls_shift/su_max 0.005
_refine_ls_shift/su_mean 0.000
_refine_ls_structure_factor_coef Fsqd
_refine_ls_weighting_details 'w=1/[\s^2^(Fo^2^)+(0.0287P)^2^] where P=(Fo^2^+2Fc^2^)/3'
_refine_ls_weighting_scheme calc
_refine_ls_wR_factor_gt 0.0497
_refine_ls_wR_factor_ref 0.0503
_reflns_number_gt 10329
_reflns_number_total 11599
_reflns_threshold_expression >2sigma(I)
_cod_data_source_file c5dt04768d2.cif
_cod_data_source_block 5_ccdc859305
_cod_depositor_comments 'Adding full bibliography for 7038690--7038695.cif.'
_cod_database_code 7038691
_publcif_datablock.id {ce35e7e9-0fe1-4c05-b661-a2c78108b864}

loop_
_symmetry_equiv_pos_as_xyz
'x, y, z'
'-x, -y, -z'

loop_
_atom_site_label
_atom_site_type_symbol
_atom_site_fract_x
_atom_site_fract_y
_atom_site_fract_z
_atom_site_U_iso_or_equiv
_atom_site_adp_type
_atom_site_occupancy
_atom_site_symmetry_multiplicity
_atom_site_calc_flag
_atom_site_refinement_flags
C1 C 0.9578(2) 0.39154(19) 0.89509(13) 0.0271(4) Uani 1 1 d .
C2 C 1.0169(3) 0.4322(2) 0.99112(15) 0.0420(6) Uani 1 1 d .
H2A H 1.1188 0.4255 1.0104 0.050 Uiso 1 1 calc R
H2B H 0.9804 0.3731 1.0273 0.050 Uiso 1 1 calc R
C3 C 0.8093(2) 0.23289(19) 0.65190(13) 0.0293(4) Uani 1 1 d .
C4 C 0.7701(3) 0.1820(2) 0.57775(14) 0.0353(5) Uani 1 1 d .
C5 C 0.7583(3) -0.0556(2) 0.46344(18) 0.0493(6) Uani 1 1 d .
H5A H 0.8583 -0.0656 0.4898 0.074 Uiso 1 1 calc R
H5B H 0.7270 -0.0902 0.4019 0.074 Uiso 1 1 calc R
H5C H 0.7096 -0.1020 0.4986 0.074 Uiso 1 1 calc R
C6 C 0.5319(3) 0.1400(3) 0.40733(19) 0.0573(8) Uani 1 1 d .
H6A H 0.4777 0.0751 0.4274 0.086 Uiso 1 1 calc R
H6B H 0.5107 0.1311 0.3424 0.086 Uiso 1 1 calc R
H6C H 0.5084 0.2256 0.4226 0.086 Uiso 1 1 calc R
C7 C 0.8241(4) 0.2075(3) 0.4046(2) 0.0672(9) Uani 1 1 d .
H7A H 0.8100 0.2994 0.4089 0.101 Uiso 1 1 calc R
H7B H 0.7943 0.1794 0.3416 0.101 Uiso 1 1 calc R
H7C H 0.9225 0.1911 0.4323 0.101 Uiso 1 1 calc R
C8 C 0.7429(3) 0.6408(2) 0.75729(18) 0.0409(5) Uani 1 1 d .
H8A H 0.6855 0.7014 0.7161 0.061 Uiso 1 1 calc R
H8B H 0.8380 0.6767 0.7817 0.061 Uiso 1 1 calc R
H8C H 0.7052 0.6254 0.8062 0.061 Uiso 1 1 calc R
C9 C 0.5577(2) 0.4497(3) 0.64619(18) 0.0482(6) Uani 1 1 d .
H9A H 0.5157 0.4343 0.6930 0.072 Uiso 1 1 calc R
H9B H 0.5457 0.3723 0.6082 0.072 Uiso 1 1 calc R
H9C H 0.5127 0.5208 0.6099 0.072 Uiso 1 1 calc R
C10 C 0.7766(3) 0.5405(2) 0.59608(17) 0.0441(6) Uani 1 1 d .
H10A H 0.7095 0.6036 0.5661 0.066 Uiso 1 1 calc R
H10B H 0.7680 0.4659 0.5560 0.066 Uiso 1 1 calc R
H10C H 0.8706 0.5791 0.6118 0.066 Uiso 1 1 calc R
C11 C 0.6168(2) 0.3680(2) 0.87789(18) 0.0416(5) Uani 1 1 d .
H11A H 0.5721 0.4269 0.8306 0.062 Uiso 1 1 calc R
H11B H 0.6869 0.4155 0.9265 0.062 Uiso 1 1 calc R
H11C H 0.5470 0.3282 0.9008 0.062 Uiso 1 1 calc R
C12 C 0.5557(2) 0.1496(2) 0.75652(18) 0.0468(6) Uani 1 1 d .
H12A H 0.5916 0.0783 0.7306 0.070 Uiso 1 1 calc R
H12B H 0.5023 0.2039 0.7087 0.070 Uiso 1 1 calc R
H12C H 0.4957 0.1158 0.7892 0.070 Uiso 1 1 calc R
C13 C 0.7483(2) 0.1434(2) 0.92997(15) 0.0359(5) Uani 1 1 d .
H13A H 0.6659 0.1194 0.9462 0.054 Uiso 1 1 calc R
H13B H 0.8156 0.1909 0.9801 0.054 Uiso 1 1 calc R
H13C H 0.7899 0.0659 0.9160 0.054 Uiso 1 1 calc R
C14 C 0.8906(3) -0.0220(2) 0.7807(2) 0.0486(6) Uani 1 1 d .
H14A H 0.9485 -0.0967 0.7882 0.073 Uiso 1 1 calc R
H14B H 0.8298 -0.0198 0.7186 0.073 Uiso 1 1 calc R
H14C H 0.8342 -0.0279 0.8205 0.073 Uiso 1 1 calc R
C15 C 1.1128(3) 0.0977(3) 0.92116(18) 0.0495(6) Uani 1 1 d .
H15A H 1.1640 0.0198 0.9217 0.074 Uiso 1 1 calc R
H15B H 1.0564 0.0880 0.9607 0.074 Uiso 1 1 calc R
H15C H 1.1784 0.1711 0.9420 0.074 Uiso 1 1 calc R
C16 C 1.1118(3) 0.0859(3) 0.7408(2) 0.0536(7) Uani 1 1 d .
H16A H 1.1919 0.1465 0.7564 0.080 Uiso 1 1 calc R
H16B H 1.0589 0.0923 0.6773 0.080 Uiso 1 1 calc R
H16C H 1.1438 -0.0014 0.7527 0.080 Uiso 1 1 calc R
C17 C 1.2545(2) 0.3954(3) 0.8385(2) 0.0586(8) Uani 1 1 d .
H17A H 1.3290 0.4427 0.8242 0.088 Uiso 1 1 calc R
H17B H 1.2696 0.3033 0.8374 0.088 Uiso 1 1 calc R
H17C H 1.2543 0.4222 0.8982 0.088 Uiso 1 1 calc R
C18 C 1.1012(2) 0.6030(2) 0.76970(19) 0.0433(6) Uani 1 1 d .
H18A H 1.0997 0.6276 0.8295 0.065 Uiso 1 1 calc R
H18B H 1.0227 0.6396 0.7245 0.065 Uiso 1 1 calc R
H18C H 1.1880 0.6354 0.7622 0.065 Uiso 1 1 calc R
C19 C 1.1200(3) 0.4026(3) 0.6501(2) 0.0567(8) Uani 1 1 d .
H19A H 1.2072 0.4469 0.6520 0.085 Uiso 1 1 calc R
H19B H 1.0436 0.4363 0.6017 0.085 Uiso 1 1 calc R
H19C H 1.1257 0.3106 0.6394 0.085 Uiso 1 1 calc R
F1 F 0.6173(2) 0.68098(17) 0.93377(12) 0.0710(5) Uani 1 1 d .
F2 F 0.5994(2) 0.85287(16) 0.85127(14) 0.0729(5) Uani 1 1 d .
F3 F 0.53810(19) 0.85948(18) 0.97682(13) 0.0725(6) Uani 1 1 d .
F4 F 0.3750(2) 0.8635(2) 0.84092(16) 0.1001(8) Uani 1 1 d .
F5 F 0.3914(2) 0.6923(2) 0.92362(13) 0.0883(7) Uani 1 1 d .
F6 F 0.45298(15) 0.68283(15) 0.79991(10) 0.0501(4) Uani 1 1 d .
Si1 Si 0.72048(7) 0.11745(6) 0.46348(4) 0.03338(13) Uani 1 1 d .
P1 P 0.74269(5) 0.49026(5) 0.69752(4) 0.02748(10) Uani 1 1 d .
P2 P 0.69929(5) 0.24384(5) 0.83261(3) 0.02450(9) Uani 1 1 d .
P3 P 1.00106(6) 0.12389(5) 0.80835(4) 0.02964(11) Uani 1 1 d .
P4 P 1.08881(6) 0.42875(5) 0.75655(4) 0.03189(11) Uani 1 1 d .
P5 P 0.49544(6) 0.77356(6) 0.88856(4) 0.03536(12) Uani 1 1 d .
Re1 Re 0.888835(7) 0.326908(6) 0.783802(4) 0.01716(2) Uani 1 1 d .

loop_
_atom_site_aniso_label
_atom_site_aniso_U_11
_atom_site_aniso_U_22
_atom_site_aniso_U_33
_atom_site_aniso_U_23
_atom_site_aniso_U_13
_atom_site_aniso_U_12
C1 0.0256(9) 0.0294(10) 0.0238(10) -0.0069(7) 0.0049(7) -0.0018(7)
C2 0.0522(14) 0.0369(12) 0.0256(11) -0.0097(9) -0.0033(9) 0.0059(10)
C3 0.0400(11) 0.0267(9) 0.0191(9) -0.0021(7) 0.0066(8) 0.0013(8)
C4 0.0495(13) 0.0342(11) 0.0191(10) -0.0038(8) 0.0069(8) 0.0013(9)
C5 0.0611(17) 0.0395(13) 0.0470(16) -0.0105(11) 0.0172(13) 0.0085(12)
C6 0.0592(17) 0.0617(17) 0.0381(15) -0.0057(13) -0.0038(12) 0.0194(14)
C7 0.103(3) 0.0618(19) 0.0451(18) -0.0010(14) 0.0364(18) -0.0149(18)
C8 0.0442(13) 0.0256(10) 0.0520(15) -0.0009(9) 0.0133(11) 0.0103(9)
C9 0.0315(11) 0.0511(14) 0.0481(15) 0.0145(12) -0.0074(10) 0.0017(10)
C10 0.0542(15) 0.0422(13) 0.0326(13) 0.0136(10) 0.0081(11) 0.0063(11)
C11 0.0367(12) 0.0459(13) 0.0505(15) 0.0055(11) 0.0247(11) 0.0083(10)
C12 0.0354(12) 0.0464(14) 0.0473(15) 0.0013(11) -0.0006(10) -0.0182(10)
C13 0.0392(11) 0.0401(12) 0.0316(12) 0.0087(9) 0.0155(9) 0.0020(9)
C14 0.0707(18) 0.0232(10) 0.0546(17) -0.0018(10) 0.0238(14) 0.0025(11)
C15 0.0466(14) 0.0520(15) 0.0451(15) 0.0188(12) 0.0051(11) 0.0201(12)
C16 0.0658(18) 0.0459(14) 0.0646(19) 0.0061(13) 0.0399(15) 0.0265(13)
C17 0.0227(11) 0.0657(18) 0.081(2) 0.0224(16) 0.0067(12) -0.0035(11)
C18 0.0346(12) 0.0395(12) 0.0557(16) 0.0047(11) 0.0154(11) -0.0119(9)
C19 0.0668(18) 0.0574(17) 0.067(2) 0.0134(14) 0.0489(16) 0.0122(14)
F1 0.0849(13) 0.0599(10) 0.0505(11) -0.0046(8) -0.0056(9) 0.0305(9)
F2 0.0828(13) 0.0529(10) 0.0937(15) -0.0061(10) 0.0466(11) -0.0270(9)
F3 0.0615(11) 0.0787(12) 0.0737(13) -0.0469(10) 0.0198(9) -0.0039(9)
F4 0.0823(15) 0.1064(17) 0.0998(18) -0.0018(13) 0.0073(12) 0.0588(13)
F5 0.0971(15) 0.1217(17) 0.0557(12) -0.0262(11) 0.0460(11) -0.0591(13)
F6 0.0498(8) 0.0643(10) 0.0346(8) -0.0143(7) 0.0135(6) -0.0120(7)
Si1 0.0495(4) 0.0317(3) 0.0160(3) -0.0063(2) 0.0066(2) 0.0022(3)
P1 0.0267(2) 0.0242(2) 0.0278(3) 0.00352(19) 0.00307(19) 0.00354(18)
P2 0.0213(2) 0.0265(2) 0.0241(2) 0.00099(18) 0.00543(17) -0.00281(17)
P3 0.0376(3) 0.0247(2) 0.0288(3) 0.0034(2) 0.0126(2) 0.0099(2)
P4 0.0248(2) 0.0354(3) 0.0388(3) 0.0064(2) 0.0146(2) 0.0003(2)
P5 0.0345(3) 0.0348(3) 0.0359(3) -0.0052(2) 0.0107(2) -0.0017(2)
Re1 0.01873(3) 0.01812(3) 0.01303(3) -0.00340(2) 0.00315(2) -0.00028(2)

loop_
_atom_type_symbol
_atom_type_description
_atom_type_scat_dispersion_real
_atom_type_scat_dispersion_imag
_atom_type_scat_source
C C 0.0033 0.0016 'International Tables Vol C Tables 4.2.6.8 and 6.1.1.4'
H H 0.0000 0.0000 'International Tables Vol C Tables 4.2.6.8 and 6.1.1.4'
F F 0.0171 0.0103 'International Tables Vol C Tables 4.2.6.8 and 6.1.1.4'
Si Si 0.0817 0.0704 'International Tables Vol C Tables 4.2.6.8 and 6.1.1.4'
P P 0.1023 0.0942 'International Tables Vol C Tables 4.2.6.8 and 6.1.1.4'
Re Re -1.0185 7.2310 'International Tables Vol C Tables 4.2.6.8 and 6.1.1.4'

loop_
_geom_angle_atom_site_label_1
_geom_angle_atom_site_label_2
_geom_angle_atom_site_label_3
_geom_angle
_geom_angle_site_symmetry_1
_geom_angle_site_symmetry_3
C2 C1 Re1 174.30(18) . .
C1 C2 C2 112.7(2) . 2_767
C1 C2 H2A 109.0 . .
C2 C2 H2A 109.0 2_767 .
C1 C2 H2B 109.0 . .
C2 C2 H2B 109.0 2_767 .
H2A C2 H2B 107.8 . .
C4 C3 Re1 177.3(2) . .
C3 C4 Si1 174.7(2) . .
Si1 C5 H5A 109.5 . .
Si1 C5 H5B 109.5 . .
H5A C5 H5B 109.5 . .
Si1 C5 H5C 109.5 . .
H5A C5 H5C 109.5 . .
H5B C5 H5C 109.5 . .
Si1 C6 H6A 109.5 . .
Si1 C6 H6B 109.5 . .
H6A C6 H6B 109.5 . .
Si1 C6 H6C 109.5 . .
H6A C6 H6C 109.5 . .
H6B C6 H6C 109.5 . .
Si1 C7 H7A 109.5 . .
Si1 C7 H7B 109.5 . .
H7A C7 H7B 109.5 . .
Si1 C7 H7C 109.5 . .
H7A C7 H7C 109.5 . .
H7B C7 H7C 109.5 . .
P1 C8 H8A 109.5 . .
P1 C8 H8B 109.5 . .
H8A C8 H8B 109.5 . .
P1 C8 H8C 109.5 . .
H8A C8 H8C 109.5 . .
H8B C8 H8C 109.5 . .
P1 C9 H9A 109.5 . .
P1 C9 H9B 109.5 . .
H9A C9 H9B 109.5 . .
P1 C9 H9C 109.5 . .
H9A C9 H9C 109.5 . .
H9B C9 H9C 109.5 . .
P1 C10 H10A 109.5 . .
P1 C10 H10B 109.5 . .
H10A C10 H10B 109.5 . .
P1 C10 H10C 109.5 . .
H10A C10 H10C 109.5 . .
H10B C10 H10C 109.5 . .
P2 C11 H11A 109.5 . .
P2 C11 H11B 109.5 . .
H11A C11 H11B 109.5 . .
P2 C11 H11C 109.5 . .
H11A C11 H11C 109.5 . .
H11B C11 H11C 109.5 . .
P2 C12 H12A 109.5 . .
P2 C12 H12B 109.5 . .
H12A C12 H12B 109.5 . .
P2 C12 H12C 109.5 . .
H12A C12 H12C 109.5 . .
H12B C12 H12C 109.5 . .
P2 C13 H13A 109.5 . .
P2 C13 H13B 109.5 . .
H13A C13 H13B 109.5 . .
P2 C13 H13C 109.5 . .
H13A C13 H13C 109.5 . .
H13B C13 H13C 109.5 . .
P3 C14 H14A 109.5 . .
P3 C14 H14B 109.5 . .
H14A C14 H14B 109.5 . .
P3 C14 H14C 109.5 . .
H14A C14 H14C 109.5 . .
H14B C14 H14C 109.5 . .
P3 C15 H15A 109.5 . .
P3 C15 H15B 109.5 . .
H15A C15 H15B 109.5 . .
P3 C15 H15C 109.5 . .
H15A C15 H15C 109.5 . .
H15B C15 H15C 109.5 . .
P3 C16 H16A 109.5 . .
P3 C16 H16B 109.5 . .
H16A C16 H16B 109.5 . .
P3 C16 H16C 109.5 . .
H16A C16 H16C 109.5 . .
H16B C16 H16C 109.5 . .
P4 C17 H17A 109.5 . .
P4 C17 H17B 109.5 . .
H17A C17 H17B 109.5 . .
P4 C17 H17C 109.5 . .
H17A C17 H17C 109.5 . .
H17B C17 H17C 109.5 . .
P4 C18 H18A 109.5 . .
P4 C18 H18B 109.5 . .
H18A C18 H18B 109.5 . .
P4 C18 H18C 109.5 . .
H18A C18 H18C 109.5 . .
H18B C18 H18C 109.5 . .
P4 C19 H19A 109.5 . .
P4 C19 H19B 109.5 . .
H19A C19 H19B 109.5 . .
P4 C19 H19C 109.5 . .
H19A C19 H19C 109.5 . .
H19B C19 H19C 109.5 . .
C4 Si1 C7 107.68(13) . .
C4 Si1 C5 110.21(12) . .
C7 Si1 C5 109.45(15) . .
C4 Si1 C6 109.18(12) . .
C7 Si1 C6 109.99(17) . .
C5 Si1 C6 110.29(13) . .
C8 P1 C10 103.50(12) . .
C8 P1 C9 102.78(12) . .
C10 P1 C9 97.18(13) . .
C8 P1 Re1 115.81(8) . .
C10 P1 Re1 116.94(9) . .
C9 P1 Re1 117.86(8) . .
C12 P2 C13 101.65(12) . .
C12 P2 C11 104.34(13) . .
C13 P2 C11 97.82(11) . .
C12 P2 Re1 120.73(10) . .
C13 P2 Re1 115.92(7) . .
C11 P2 Re1 113.26(8) . .
C15 P3 C14 103.13(13) . .
C15 P3 C16 102.70(14) . .
C14 P3 C16 97.10(13) . .
C15 P3 Re1 116.18(9) . .
C14 P3 Re1 117.60(9) . .
C16 P3 Re1 117.25(9) . .
C17 P4 C18 97.90(13) . .
C17 P4 C19 103.12(15) . .
C18 P4 C19 102.59(13) . .
C17 P4 Re1 114.62(9) . .
C18 P4 Re1 114.90(8) . .
C19 P4 Re1 120.57(10) . .
F4 P5 F5 89.29(15) . .
F4 P5 F3 91.74(12) . .
F5 P5 F3 89.94(11) . .
F4 P5 F2 90.83(13) . .
F5 P5 F2 178.59(11) . .
F3 P5 F2 91.46(11) . .
F4 P5 F1 178.20(12) . .
F5 P5 F1 91.36(13) . .
F3 P5 F1 89.94(10) . .
F2 P5 F1 88.48(12) . .
F4 P5 F6 89.42(11) . .
F5 P5 F6 89.30(9) . .
F3 P5 F6 178.61(11) . .
F2 P5 F6 89.29(9) . .
F1 P5 F6 88.91(9) . .
C1 Re1 C3 175.45(8) . .
C1 Re1 P3 97.93(7) . .
C3 Re1 P3 77.72(6) . .
C1 Re1 P4 86.77(7) . .
C3 Re1 P4 94.60(6) . .
P3 Re1 P4 91.000(19) . .
C1 Re1 P1 105.86(7) . .
C3 Re1 P1 78.50(6) . .
P3 Re1 P1 156.20(2) . .
P4 Re1 P1 89.795(19) . .
C1 Re1 P2 84.61(7) . .
C3 Re1 P2 94.13(6) . .
P3 Re1 P2 91.815(18) . .
P4 Re1 P2 171.217(18) . .
P1 Re1 P2 90.981(18) . .

loop_
_geom_bond_atom_site_label_1
_geom_bond_atom_site_label_2
_geom_bond_distance
_geom_bond_site_symmetry_2
C1 C2 1.491(3) .
C1 Re1 1.7833(19) .
C2 C2 1.513(4) 2_767
C2 H2A 0.9900 .
C2 H2B 0.9900 .
C3 C4 1.217(3) .
C3 Re1 2.183(2) .
C4 Si1 1.823(2) .
C5 Si1 1.861(2) .
C5 H5A 0.9800 .
C5 H5B 0.9800 .
C5 H5C 0.9800 .
C6 Si1 1.866(3) .
C6 H6A 0.9800 .
C6 H6B 0.9800 .
C6 H6C 0.9800 .
C7 Si1 1.859(3) .
C7 H7A 0.9800 .
C7 H7B 0.9800 .
C7 H7C 0.9800 .
C8 P1 1.821(2) .
C8 H8A 0.9800 .
C8 H8B 0.9800 .
C8 H8C 0.9800 .
C9 P1 1.830(2) .
C9 H9A 0.9800 .
C9 H9B 0.9800 .
C9 H9C 0.9800 .
C10 P1 1.826(3) .
C10 H10A 0.9800 .
C10 H10B 0.9800 .
C10 H10C 0.9800 .
C11 P2 1.825(2) .
C11 H11A 0.9800 .
C11 H11B 0.9800 .
C11 H11C 0.9800 .
C12 P2 1.815(2) .
C12 H12A 0.9800 .
C12 H12B 0.9800 .
C12 H12C 0.9800 .
C13 P2 1.820(2) .
C13 H13A 0.9800 .
C13 H13B 0.9800 .
C13 H13C 0.9800 .
C14 P3 1.825(2) .
C14 H14A 0.9800 .
C14 H14B 0.9800 .
C14 H14C 0.9800 .
C15 P3 1.813(3) .
C15 H15A 0.9800 .
C15 H15B 0.9800 .
C15 H15C 0.9800 .
C16 P3 1.832(2) .
C16 H16A 0.9800 .
C16 H16B 0.9800 .
C16 H16C 0.9800 .
C17 P4 1.819(3) .
C17 H17A 0.9800 .
C17 H17B 0.9800 .
C17 H17C 0.9800 .
C18 P4 1.824(2) .
C18 H18A 0.9800 .
C18 H18B 0.9800 .
C18 H18C 0.9800 .
C19 P4 1.828(3) .
C19 H19A 0.9800 .
C19 H19B 0.9800 .
C19 H19C 0.9800 .
F1 P5 1.5889(17) .
F2 P5 1.5853(17) .
F3 P5 1.5762(17) .
F4 P5 1.570(2) .
F5 P5 1.5760(18) .
F6 P5 1.6090(15) .
P1 Re1 2.4370(5) .
P2 Re1 2.4383(5) .
P3 Re1 2.4215(5) .
P4 Re1 2.4299(5) .
